data_2018832
loop_
_publ_author_name
'Yuan, Shuai'
'Liu, Shan-Shan'
'Lu, Hai-Feng'
'Xu, Meng-Zhen'
'Sun, Di'

_publ_section_title
;
 A two-dimensional silver--iodide organic network constructed from a
 unique [Ag~6~I~6~] hexagonal prism-based one-dimensional column motif
;
_journal_coeditor_code SF3192
_journal_issue 3
_journal_name_full 'Acta Crystallographica Section C'
_journal_page_first 216
_journal_page_last 218
_journal_paper_doi 10.1107/S0108270113002916
_journal_volume 69
_journal_year 2013
_chemical_formula_iupac '[Ag4 I4 (C11 H16 N4)]'
_chemical_formula_moiety 'C11 H16 Ag4 I4 N4'
_chemical_formula_sum 'C11 H16 Ag4 I4 N4'
_chemical_formula_weight 1143.36
_chemical_name_systematic Poly[[\m~2~-1,3-bis(2-methylimidazol-1-yl)propane]di-\m~4~-iodido-di-\m~3~-iodido-silver(I)]
_space_group_IT_number 13
_symmetry_cell_setting monoclinic
_symmetry_space_group_name_Hall '-P 2yac'
_symmetry_space_group_name_H-M 'P 1 2/n 1'
_atom_sites_solution_hydrogens geom
_atom_sites_solution_primary direct
_atom_sites_solution_secondary difmap
_audit_creation_method SHELXL97
_cell_angle_alpha 90.00
_cell_angle_beta 97.621(7)
_cell_angle_gamma 90.00
_cell_formula_units_Z 2
_cell_length_a 12.809(6)
_cell_length_b 4.541(2)
_cell_length_c 18.788(9)
_cell_measurement_reflns_used 1399
_cell_measurement_temperature 298(2)
_cell_measurement_theta_max 26.31
_cell_measurement_theta_min 3.46
_cell_volume 1083.2(9)
_computing_cell_refinement 'APEX2 (Bruker, 2005)'
_computing_data_collection 'APEX2 (Bruker ,2005)'
_computing_data_reduction 'SAINT (Bruker, 2005)'
_computing_molecular_graphics 'DIAMOND (Brandenburg, 2008)'
_computing_publication_material 'publCIF (Westrip, 2010)'
_computing_structure_refinement 'SHELXL97 (Sheldrick, 2008)'
_computing_structure_solution 'SHELXS97 (Sheldrick, 2008)'
_diffrn_ambient_temperature 298(2)
_diffrn_measured_fraction_theta_full 0.977
_diffrn_measured_fraction_theta_max 0.977
_diffrn_measurement_device_type 'Bruker SMART APEXII CCD area-detector'
_diffrn_measurement_method '\w and \f'
_diffrn_radiation_monochromator graphite
_diffrn_radiation_source 'fine-focus sealed tube'
_diffrn_radiation_type MoK\a
_diffrn_radiation_wavelength 0.71073
_diffrn_reflns_av_R_equivalents 0.0367
_diffrn_reflns_av_sigmaI/netI 0.0544
_diffrn_reflns_limit_h_max 8
_diffrn_reflns_limit_h_min -15
_diffrn_reflns_limit_k_max 4
_diffrn_reflns_limit_k_min -5
_diffrn_reflns_limit_l_max 22
_diffrn_reflns_limit_l_min -22
_diffrn_reflns_number 4420
_diffrn_reflns_theta_full 25.00
_diffrn_reflns_theta_max 25.00
_diffrn_reflns_theta_min 2.06
_exptl_absorpt_coefficient_mu 9.265
_exptl_absorpt_correction_T_max 0.4577
_exptl_absorpt_correction_T_min 0.3371
_exptl_absorpt_correction_type multi-scan
_exptl_absorpt_process_details '(SADABS; Bruker, 2005)'
_exptl_crystal_colour colourless
_exptl_crystal_density_diffrn 3.506
_exptl_crystal_density_method 'not measured'
_exptl_crystal_description needle
_exptl_crystal_F_000 1020
_exptl_crystal_size_max 0.15
_exptl_crystal_size_mid 0.10
_exptl_crystal_size_min 0.10
_refine_diff_density_max 1.500
_refine_diff_density_min -1.055
_refine_ls_extinction_method none
_refine_ls_goodness_of_fit_ref 1.006
_refine_ls_hydrogen_treatment constr
_refine_ls_matrix_type full
_refine_ls_number_parameters 106
_refine_ls_number_reflns 1870
_refine_ls_number_restraints 0
_refine_ls_restrained_S_all 1.006
_refine_ls_R_factor_all 0.0924
_refine_ls_R_factor_gt 0.0564
_refine_ls_shift/su_max 0.001
_refine_ls_shift/su_mean 0.000
_refine_ls_structure_factor_coef Fsqd
_refine_ls_weighting_details 'calc w = 1/[\s^2^(Fo^2^)+(0.0789P)^2^+4.0792P] where P=(Fo^2^+2Fc^2^)/3'
_refine_ls_weighting_scheme calc
_refine_ls_wR_factor_gt 0.1265
_refine_ls_wR_factor_ref 0.1410
_reflns_number_gt 1350
_reflns_number_total 1870
_reflns_threshold_expression I>2\s(I)
_cod_data_source_file sf3192.cif
_cod_data_source_block I
_cod_original_cell_volume 1083.1(9)
_cod_original_sg_symbol_H-M 'P 2/n'
_cod_database_code 2018832
_cod_database_fobs_code 2018832

loop_
_symmetry_equiv_pos_as_xyz
'x, y, z'
'-x+1/2, y, -z+1/2'
'-x, -y, -z'
'x-1/2, -y, z-1/2'

loop_
_atom_site_type_symbol
_atom_site_label
_atom_site_fract_x
_atom_site_fract_y
_atom_site_fract_z
_atom_site_U_iso_or_equiv
_atom_site_adp_type
_atom_site_calc_flag
_atom_site_refinement_flags
_atom_site_occupancy
_atom_site_symmetry_multiplicity
Ag Ag1 0.75421(8) 0.9855(2) 0.60049(5) 0.0574(3) Uani d . 1 1
Ag Ag2 0.85289(9) 1.4548(2) 0.70705(6) 0.0664(3) Uani d . 1 1
I I1 0.63534(6) 1.47674(16) 0.64143(4) 0.0464(3) Uani d . 1 1
I I2 0.96478(6) 0.95382(17) 0.66561(4) 0.0499(3) Uani d . 1 1
C C1 0.8601(10) 0.586(3) 0.4589(6) 0.064(3) Uani d . 1 1
H H1A 0.8950 0.6544 0.5043 0.097 Uiso calc R 1 1
H H1B 0.9058 0.6107 0.4228 0.097 Uiso calc R 1 1
H H1C 0.8427 0.3814 0.4626 0.097 Uiso calc R 1 1
C C2 0.7609(8) 0.761(3) 0.4386(5) 0.050(3) Uani d . 1 1
C C3 0.6278(9) 1.050(3) 0.4420(6) 0.053(3) Uani d . 1 1
H H3 0.5815 1.1834 0.4588 0.064 Uiso calc R 1 1
C C4 0.6185(10) 0.943(3) 0.3761(6) 0.059(3) Uani d . 1 1
H H4 0.5652 0.9847 0.3389 0.071 Uiso calc R 1 1
C C5 0.7218(13) 0.581(3) 0.3114(6) 0.075(4) Uani d . 1 1
H H5A 0.6590 0.4682 0.2949 0.090 Uiso calc R 1 1
H H5B 0.7788 0.4433 0.3254 0.090 Uiso calc R 1 1
C C6 0.7500 0.775(3) 0.2500 0.042(3) Uani d S 1 2
H H6A 0.6907 0.9001 0.2327 0.050 Uiso d R 1 1
N N1 0.7162(7) 0.936(2) 0.4819(4) 0.050(2) Uani d . 1 1
N N2 0.7037(7) 0.754(2) 0.3730(4) 0.051(2) Uani d . 1 1

loop_
_atom_site_aniso_label
_atom_site_aniso_U_11
_atom_site_aniso_U_22
_atom_site_aniso_U_33
_atom_site_aniso_U_12
_atom_site_aniso_U_13
_atom_site_aniso_U_23
Ag1 0.0645(6) 0.0700(6) 0.0364(5) 0.0015(5) 0.0013(4) -0.0080(4)
Ag2 0.0675(7) 0.0709(7) 0.0610(6) -0.0054(5) 0.0089(5) -0.0070(5)
I1 0.0477(5) 0.0462(4) 0.0458(4) -0.0001(3) 0.0083(3) 0.0001(3)
I2 0.0431(4) 0.0543(5) 0.0516(5) -0.0032(4) 0.0040(3) -0.0034(3)
C1 0.075(8) 0.077(8) 0.046(7) 0.010(8) 0.027(6) 0.000(6)
C2 0.066(7) 0.057(7) 0.026(5) -0.010(7) 0.006(5) 0.008(5)
C3 0.050(6) 0.072(8) 0.038(6) 0.001(6) 0.007(5) 0.004(5)
C4 0.057(7) 0.074(8) 0.042(7) -0.022(7) -0.009(5) 0.005(6)
C5 0.141(13) 0.050(7) 0.037(6) -0.008(8) 0.015(7) -0.003(5)
C6 0.048(8) 0.047(8) 0.033(7) 0.000 0.013(6) 0.000
N1 0.050(5) 0.073(6) 0.029(4) -0.017(5) 0.015(4) -0.011(4)
N2 0.078(6) 0.046(5) 0.030(4) -0.014(6) 0.008(4) -0.003(4)

loop_
_atom_type_symbol
_atom_type_description
_atom_type_scat_dispersion_real
_atom_type_scat_dispersion_imag
_atom_type_scat_source
C C 0.0033 0.0016 'International Tables Vol C Tables 4.2.6.8 and 6.1.1.4'
H H 0.0000 0.0000 'International Tables Vol C Tables 4.2.6.8 and 6.1.1.4'
Ag Ag -0.8971 1.1015 'International Tables Vol C Tables 4.2.6.8 and 6.1.1.4'
I I -0.4742 1.8119 'International Tables Vol C Tables 4.2.6.8 and 6.1.1.4'
N N 0.0061 0.0033 'International Tables Vol C Tables 4.2.6.8 and 6.1.1.4'

loop_
_geom_angle_atom_site_label_1
_geom_angle_atom_site_label_2
_geom_angle_atom_site_label_3
_geom_angle_site_symmetry_1
_geom_angle_site_symmetry_3
_geom_angle
_geom_angle_publ_flag
N1 Ag1 I2 . . 120.0(2) y
N1 Ag1 I1 . . 107.1(3) y
I2 Ag1 I1 . . 115.87(4) y
N1 Ag1 I1 . 1_545 97.6(2) y
I2 Ag1 I1 . 1_545 110.34(4) y
I1 Ag1 I1 . 1_545 103.34(5) y
N1 Ag1 Ag2 . . 137.4(2) ?
I2 Ag1 Ag2 . . 57.68(3) ?
I1 Ag1 Ag2 . . 58.21(4) ?
I1 Ag1 Ag2 1_545 . 123.97(5) ?
N1 Ag1 Ag2 . 1_545 123.5(3) ?
I2 Ag1 Ag2 . 1_545 55.04(3) ?
I1 Ag1 Ag2 . 1_545 125.77(5) ?
I1 Ag1 Ag2 1_545 1_545 55.30(4) ?
Ag2 Ag1 Ag2 . 1_545 91.14(5) ?
I1 Ag2 I2 2_656 1_565 106.58(4) y
I1 Ag2 I2 2_656 . 109.93(4) y
I2 Ag2 I2 1_565 . 105.72(5) y
I1 Ag2 I1 2_656 . 110.28(4) y
I2 Ag2 I1 1_565 . 110.33(4) y
I2 Ag2 I1 . . 113.67(4) y
I1 Ag2 Ag1 2_656 . 129.84(5) ?
I2 Ag2 Ag1 1_565 . 123.49(5) ?
I2 Ag2 Ag1 . . 56.51(4) ?
I1 Ag2 Ag1 . . 57.17(3) ?
I1 Ag2 Ag2 2_656 2_656 56.13(4) ?
I2 Ag2 Ag2 1_565 2_656 127.14(3) ?
I2 Ag2 Ag2 . 2_656 127.04(3) ?
I1 Ag2 Ag2 . 2_656 54.30(5) ?
Ag1 Ag2 Ag2 . 2_656 91.87(5) ?
I1 Ag2 Ag1 2_656 1_565 123.56(5) ?
I2 Ag2 Ag1 1_565 1_565 54.16(4) ?
I2 Ag2 Ag1 . 1_565 125.94(5) ?
I1 Ag2 Ag1 . 1_565 56.16(3) ?
Ag1 Ag2 Ag1 . 1_565 91.14(5) ?
Ag2 Ag2 Ag1 2_656 1_565 91.76(5) ?
Ag2 I1 Ag1 2_656 . 106.45(4) ?
Ag2 I1 Ag2 2_656 . 69.57(4) ?
Ag1 I1 Ag2 . . 64.62(4) ?
Ag2 I1 Ag1 2_656 1_565 109.38(4) ?
Ag1 I1 Ag1 . 1_565 103.34(5) ?
Ag2 I1 Ag1 . 1_565 68.54(4) ?
Ag1 I2 Ag2 . 1_545 70.79(4) ?
Ag1 I2 Ag2 . . 65.81(4) ?
Ag2 I2 Ag2 1_545 . 105.72(5) ?
C2 C1 H1A . . 109.5 ?
C2 C1 H1B . . 109.5 ?
H1A C1 H1B . . 109.5 ?
C2 C1 H1C . . 109.5 ?
H1A C1 H1C . . 109.5 ?
H1B C1 H1C . . 109.5 ?
N1 C2 N2 . . 110.3(10) ?
N1 C2 C1 . . 125.6(9) ?
N2 C2 C1 . . 124.1(11) ?
C4 C3 N1 . . 109.7(11) ?
C4 C3 H3 . . 125.1 ?
N1 C3 H3 . . 125.1 ?
C3 C4 N2 . . 107.0(10) ?
C3 C4 H4 . . 126.5 ?
N2 C4 H4 . . 126.5 ?
N2 C5 C6 . . 111.7(10) ?
N2 C5 H5A . . 109.3 ?
C6 C5 H5A . . 109.3 ?
N2 C5 H5B . . 109.3 ?
C6 C5 H5B . . 109.3 ?
H5A C5 H5B . . 107.9 ?
C5 C6 C5 2_655 . 109.9(13) ?
C5 C6 H6A 2_655 . 109.7 ?
C5 C6 H6A . . 109.7 ?
C2 N1 C3 . . 106.5(9) ?
C2 N1 Ag1 . . 128.4(7) ?
C3 N1 Ag1 . . 124.3(7) ?
C2 N2 C4 . . 106.4(9) ?
C2 N2 C5 . . 128.2(11) ?
C4 N2 C5 . . 125.3(10) ?

loop_
_geom_bond_atom_site_label_1
_geom_bond_atom_site_label_2
_geom_bond_site_symmetry_2
_geom_bond_distance
_geom_bond_publ_flag
Ag1 N1 . 2.228(8) y
Ag1 I2 . 2.8139(16) y
Ag1 I1 . 2.8628(15) y
Ag1 I1 1_545 2.9255(15) y
Ag1 Ag2 . 3.0780(17) y
Ag1 Ag2 1_545 3.2777(18) y
Ag2 I1 2_656 2.832(2) y
Ag2 I2 1_565 2.8447(16) y
Ag2 I2 . 2.8514(16) y
Ag2 I1 . 2.8956(17) y
Ag2 Ag2 2_656 3.268(3) y
Ag2 Ag1 1_565 3.2777(18) ?
I1 Ag2 2_656 2.832(2) ?
I1 Ag1 1_565 2.9255(15) ?
I2 Ag2 1_545 2.8447(16) ?
C1 C2 . 1.502(16) ?
C1 H1A . 0.9600 ?
C1 H1B . 0.9600 ?
C1 H1C . 0.9600 ?
C2 N1 . 1.323(14) ?
C2 N2 . 1.348(12) ?
C3 C4 . 1.321(16) ?
C3 N1 . 1.375(14) ?
C3 H3 . 0.9300 ?
C4 N2 . 1.395(15) ?
C4 H4 . 0.9300 ?
C5 N2 . 1.443(14) ?
C5 C6 . 1.532(15) ?
C5 H5A . 0.9700 ?
C5 H5B . 0.9700 ?
C6 C5 2_655 1.532(15) ?
C6 H6A . 0.9700 ?
